data_4349032
loop_
_publ_author_name
'Kee, J. W.'
'Ng, Y. Y.'
'Kulkarni, S. A.'
'Muduli, S. K.'
'Xu, K.'
'Ganguly, R.'
'Lu, Y.'
'Hirao, H.'
'Soo, H. S.'

_publ_section_title
;
 Development of bis(arylimino)acenaphthene (BIAN) copper complexes as
 visible light harvesters for potential photovoltaic applications
;
_journal_issue 5
_journal_name_full 'Inorganic Chemistry Frontiers'
_journal_page_first 651
_journal_paper_doi 10.1039/C5QI00221D
_journal_volume 3
_journal_year 2016
_chemical_formula_sum 'C82 H75 Cu F6 I4 N4 O11 P'
_chemical_formula_weight 2008.57
_chemical_name_common '[ArICOOMe-BIAN]2Cu(PF)6'
_chemical_properties_physical 'Air-sensitive, Moisture-sensitive, Oxygen-sensitive, Light-sensitive, Photo-sensitive'
_space_group_crystal_system triclinic
_space_group_IT_number 2
_space_group_name_Hall '-P 1'
_space_group_name_H-M_alt 'P -1'
_atom_sites_solution_hydrogens geom
_audit_update_record
;
2015-10-15 deposited with the CCDC.
2016-02-05 downloaded from the CCDC.
;
_cell_angle_alpha 98.846(4)
_cell_angle_beta 110.128(3)
_cell_angle_gamma 98.427(4)
_cell_formula_units_Z 2
_cell_length_a 15.3314(9)
_cell_length_b 15.4957(9)
_cell_length_c 18.5347(10)
_cell_measurement_reflns_used 7944
_cell_measurement_temperature 153.(2)
_cell_measurement_theta_max 21.0429
_cell_measurement_theta_min 2.6885
_cell_volume 3989.7(4)
_computing_cell_refinement 'SAINT V8.34A (Bruker AXS Inc., 2013)'
_computing_data_collection 'APEX2 (Bruker AXS Inc., 2014)'
_computing_data_reduction 'SAINT V8.34A (Bruker AXS Inc., 2013)'
_computing_molecular_graphics 'XP (Bruker AXS Inc., 2014)'
_computing_publication_material 'APEX2 (Bruker AXS Inc., 2014)'
_computing_structure_refinement 'SHELXL-2014/7 (Sheldrick, 2014)'
_computing_structure_solution 'SHELXT (Bruker AXS Inc., 2014)'
_diffrn_ambient_temperature 153.(2)
_diffrn_detector_area_resol_mean 8.3333
_diffrn_measured_fraction_theta_full 0.986
_diffrn_measured_fraction_theta_max 0.986
_diffrn_measurement_device_type 'CCD area detector'
_diffrn_measurement_method 'phi and omega scans'
_diffrn_radiation_monochromator graphite
_diffrn_radiation_type MoK\a
_diffrn_radiation_wavelength 0.71073
_diffrn_reflns_av_R_equivalents 0.1456
_diffrn_reflns_av_unetI/netI 0.1275
_diffrn_reflns_limit_h_max 18
_diffrn_reflns_limit_h_min -18
_diffrn_reflns_limit_k_max 19
_diffrn_reflns_limit_k_min -19
_diffrn_reflns_limit_l_max 22
_diffrn_reflns_limit_l_min -22
_diffrn_reflns_number 84854
_diffrn_reflns_theta_full 26.27
_diffrn_reflns_theta_max 26.27
_diffrn_reflns_theta_min 1.20
_diffrn_source 'fine-focus sealed tube'
_exptl_absorpt_coefficient_mu 1.917
_exptl_absorpt_correction_T_max 0.96
_exptl_absorpt_correction_T_min 0.64
_exptl_absorpt_correction_type multi-scan
_exptl_absorpt_process_details 'SADABS V2014/5 (Bruker AXS Inc.)'
_exptl_crystal_colour blue
_exptl_crystal_density_diffrn 1.672
_exptl_crystal_density_method 'not measured'
_exptl_crystal_description plate
_exptl_crystal_F_000 1986
_exptl_crystal_recrystallization_method 'Re-crystallisation from solvent: dichloromethane and diethyl ether'
_exptl_crystal_size_max 0.120
_exptl_crystal_size_mid 0.060
_exptl_crystal_size_min 0.020
_refine_diff_density_max 2.906
_refine_diff_density_min -2.189
_refine_ls_extinction_method none
_refine_ls_goodness_of_fit_ref 1.115
_refine_ls_hydrogen_treatment constr
_refine_ls_matrix_type full
_refine_ls_number_parameters 1035
_refine_ls_number_reflns 15930
_refine_ls_number_restraints 478
_refine_ls_restrained_S_all 1.104
_refine_ls_R_factor_all 0.1914
_refine_ls_R_factor_gt 0.0840
_refine_ls_shift/su_max 0.001
_refine_ls_shift/su_mean 0.000
_refine_ls_structure_factor_coef Fsqd
_refine_ls_weighting_details 'w=1/[\s^2^(Fo^2^)+(0.1089P)^2^+53.1825P] where P=(Fo^2^+2Fc^2^)/3'
_refine_ls_weighting_scheme calc
_refine_ls_wR_factor_gt 0.2135
_refine_ls_wR_factor_ref 0.2916
_reflns_number_gt 7983
_reflns_number_total 15930
_reflns_threshold_expression 'I > 2\s(I)'
_cod_data_source_file c5qi00221d2.cif
_cod_data_source_block I
_cod_database_code 4349032

loop_
_space_group_symop_operation_xyz
'x, y, z'
'-x, -y, -z'

loop_
_atom_site_type_symbol
_atom_site_label
_atom_site_fract_x
_atom_site_fract_y
_atom_site_fract_z
_atom_site_U_iso_or_equiv
_atom_site_adp_type
_atom_site_calc_flag
_atom_site_refinement_flags_adp
_atom_site_refinement_flags_occupancy
_atom_site_refinement_flags_posn
_atom_site_occupancy
_atom_site_disorder_assembly
_atom_site_disorder_group
C C1 0.7064(10) 0.6124(8) 0.3351(7) 0.030(3) Uani d . . . 1.0 . .
C C2 0.7985(9) 0.6160(9) 0.3817(7) 0.029(3) Uani d . . . 1.0 . .
C C3 0.8140(11) 0.5630(9) 0.4400(8) 0.036(3) Uani d . . . 1.0 . .
H H3 0.8769 0.5615 0.4723 0.043 Uiso calc U . R 1.0 . .
C C4 0.7378(11) 0.5147(9) 0.4487(8) 0.035(3) Uani d . . . 1.0 . .
C C5 0.6470(11) 0.5139(8) 0.4018(8) 0.035(3) Uani d . . . 1.0 . .
H H5 0.5951 0.479 0.4085 0.042 Uiso calc U . R 1.0 . .
C C6 0.6301(10) 0.5642(9) 0.3441(8) 0.034(3) Uani d . . . 1.0 . .
H H6 0.5669 0.565 0.3118 0.041 Uiso calc U . R 1.0 . .
C C7 0.7507(11) 0.4576(9) 0.5111(9) 0.039(3) Uani d . . . 1.0 . .
C C8 0.8585(13) 0.4121(12) 0.6123(10) 0.062(5) Uani d . . . 1.0 . .
H H8A 0.8156 0.4218 0.6402 0.092 Uiso calc U . R 1.0 . .
H H8B 0.9246 0.4309 0.6497 0.092 Uiso calc U . R 1.0 . .
H H8C 0.8453 0.3484 0.5878 0.092 Uiso calc U . R 1.0 . .
C C9 0.6619(10) 0.6302(9) 0.2046(8) 0.032(3) Uani d . . . 1.0 . .
C C10 0.6545(10) 0.5398(9) 0.1634(8) 0.036(3) Uani d . . . 1.0 . .
C C11 0.6642(11) 0.4603(9) 0.1862(9) 0.043(4) Uani d . . . 1.0 . .
H H11 0.6775 0.4557 0.2392 0.052 Uiso calc U . R 1.0 . .
C C12 0.6536(11) 0.3870(10) 0.1278(8) 0.044(4) Uani d . . . 1.0 . .
H H12 0.6616 0.3318 0.1425 0.053 Uiso calc U . R 1.0 . .
C C13 0.6319(11) 0.3902(11) 0.0495(10) 0.050(4) Uani d . . . 1.0 . .
H H13 0.6238 0.3374 0.012 0.061 Uiso calc U . R 1.0 . .
C C14 0.6218(11) 0.4702(10) 0.0253(8) 0.042(4) Uani d . . . 1.0 . .
C C15 0.6042(10) 0.4854(10) -0.0504(8) 0.039(3) Uani d . . . 1.0 . .
H H15 0.5958 0.437 -0.0921 0.047 Uiso calc U . R 1.0 . .
C C16 0.5985(12) 0.5707(11) -0.0665(9) 0.048(4) Uani d . . . 1.0 . .
H H16 0.5856 0.5793 -0.1185 0.058 Uiso calc U . R 1.0 . .
C C17 0.6120(10) 0.6434(10) -0.0049(7) 0.039(3) Uani d . . . 1.0 . .
H H17 0.6084 0.7013 -0.015 0.047 Uiso calc U . R 1.0 . .
C C18 0.6305(10) 0.6295(8) 0.0702(7) 0.032(3) Uani d . . . 1.0 . .
C C19 0.6476(10) 0.6900(9) 0.1463(8) 0.033(3) Uani d . . . 1.0 . .
C C20 0.6335(10) 0.5444(9) 0.0839(8) 0.035(3) Uani d . . . 1.0 . .
C C21 0.6529(11) 0.8287(9) 0.1138(8) 0.038(3) Uani d . . . 1.0 . .
C C22 0.7389(11) 0.8678(9) 0.1086(8) 0.041(4) Uani d . . . 1.0 . .
C C23 0.7374(11) 0.9217(9) 0.0554(8) 0.040(3) Uani d . . . 1.0 . .
H H23 0.7951 0.9467 0.0508 0.048 Uiso calc U . R 1.0 . .
C C24 0.6534(10) 0.9392(9) 0.0094(8) 0.037(3) Uani d . . . 1.0 . .
C C25 0.5685(10) 0.9013(9) 0.0150(8) 0.036(3) Uani d . . . 1.0 . .
H H25 0.5103 0.9129 -0.0176 0.044 Uiso calc U . R 1.0 . .
C C26 0.5679(11) 0.8470(9) 0.0673(8) 0.036(3) Uani d . . . 1.0 . .
H H26 0.5098 0.8223 0.0716 0.044 Uiso calc U . R 1.0 . .
C C27 0.6497(12) 0.9967(11) -0.0474(9) 0.049(4) Uani d . . . 1.0 . .
C C28 0.7377(14) 1.0852(15) -0.1027(12) 0.084(7) Uani d . . . 1.0 . .
H H28A 0.722 1.0462 -0.1544 0.126 Uiso calc U . R 1.0 . .
H H28B 0.8014 1.123 -0.0857 0.126 Uiso calc U . R 1.0 . .
H H28C 0.6911 1.123 -0.1064 0.126 Uiso calc U . R 1.0 . .
C C29 0.7035(10) 0.9792(9) 0.2990(7) 0.030(3) Uani d . . . 1.0 . .
C C30 0.7939(11) 1.0214(10) 0.3107(8) 0.040(3) Uani d . . . 1.0 . .
C C31 0.8090(10) 1.0774(9) 0.2628(8) 0.037(3) Uani d . . . 1.0 . .
H H31 0.8716 1.1069 0.271 0.045 Uiso calc U . R 1.0 . .
C C32 0.7308(11) 1.0895(9) 0.2024(8) 0.040(4) Uani d . . . 1.0 . .
C C33 0.6386(11) 1.0494(9) 0.1911(8) 0.040(4) Uani d . . . 1.0 . .
H H33 0.5855 1.0599 0.1508 0.048 Uiso calc U . R 1.0 . .
C C34 0.6263(10) 0.9935(9) 0.2403(8) 0.039(3) Uani d . . . 1.0 . .
H H34 0.5639 0.9649 0.2334 0.047 Uiso calc U . R 1.0 . .
C C35 0.7434(13) 1.1493(10) 0.1478(9) 0.047(4) Uani d . . . 1.0 . .
C C36 0.8511(17) 1.2403(14) 0.1112(14) 0.090(7) Uani d . . . 1.0 . .
H H36A 0.8263 1.2064 0.0565 0.135 Uiso calc U . R 1.0 . .
H H36B 0.9196 1.2639 0.1283 0.135 Uiso calc U . R 1.0 . .
H H36C 0.8188 1.2899 0.115 0.135 Uiso calc U . R 1.0 . .
C C37 0.6662(10) 0.9443(8) 0.4060(8) 0.032(3) Uani d . . . 1.0 . .
C C38 0.6569(10) 1.0305(8) 0.4410(8) 0.031(3) Uani d . . . 1.0 . .
C C39 0.6649(10) 1.1141(9) 0.4243(8) 0.040(3) Uani d . . . 1.0 . .
H H39 0.6793 1.1248 0.3801 0.047 Uiso calc U . R 1.0 . .
C C40 0.6507(11) 1.1850(10) 0.4769(9) 0.044(4) Uani d . . . 1.0 . .
H H40 0.6562 1.2435 0.4669 0.053 Uiso calc U . R 1.0 . .
C C41 0.6295(11) 1.1705(10) 0.5400(9) 0.046(4) Uani d . . . 1.0 . .
H H41 0.6202 1.2188 0.5729 0.055 Uiso calc U . R 1.0 . .
C C42 0.6211(10) 1.0860(9) 0.5574(8) 0.038(3) Uani d . . . 1.0 . .
C C43 0.5991(11) 1.0617(10) 0.6216(9) 0.046(4) Uani d . . . 1.0 . .
H H43 0.5875 1.1049 0.6576 0.056 Uiso calc U . R 1.0 . .
C C44 0.5950(11) 0.9750(10) 0.6306(8) 0.042(4) Uani d . . . 1.0 . .
H H44 0.5795 0.96 0.6731 0.05 Uiso calc U . R 1.0 . .
C C45 0.6118(10) 0.9080(10) 0.5818(8) 0.039(3) Uani d . . . 1.0 . .
H H45 0.6097 0.8493 0.5912 0.046 Uiso calc U . R 1.0 . .
C C46 0.6319(10) 0.9296(9) 0.5190(7) 0.033(3) Uani d . . . 1.0 . .
C C47 0.6515(9) 0.8792(9) 0.4543(7) 0.030(3) Uani d . . . 1.0 . .
C C48 0.6356(10) 1.0163(9) 0.5071(8) 0.036(3) Uani d . . . 1.0 . .
C C49 0.6565(11) 0.7415(9) 0.4896(8) 0.035(3) Uani d . . . 1.0 . .
C C50 0.7376(11) 0.7366(9) 0.5503(9) 0.040(3) Uani d . . . 1.0 . .
C C51 0.7355(11) 0.6784(9) 0.6001(9) 0.039(4) Uani d . . . 1.0 . .
H H51 0.7923 0.6753 0.6409 0.047 Uiso calc U . R 1.0 . .
C C52 0.6492(11) 0.6249(9) 0.5893(9) 0.041(4) Uani d . . . 1.0 . .
C C53 0.5673(10) 0.6297(9) 0.5296(8) 0.036(3) Uani d . . . 1.0 . .
H H53 0.5084 0.5936 0.5235 0.043 Uiso calc U . R 1.0 . .
C C54 0.5687(11) 0.6851(9) 0.4789(8) 0.041(4) Uani d . . . 1.0 . .
H H54 0.5119 0.6859 0.4371 0.049 Uiso calc U . R 1.0 . .
C C55 0.6443(11) 0.5637(10) 0.6427(9) 0.040(3) Uani d . . . 1.0 . .
C C56 0.7262(14) 0.5037(13) 0.7475(11) 0.069(6) Uani d . . . 1.0 . .
H H56A 0.7021 0.5289 0.7868 0.104 Uiso calc U . R 1.0 . .
H H56B 0.7906 0.4952 0.7741 0.104 Uiso calc U . R 1.0 . .
H H56C 0.6844 0.446 0.7165 0.104 Uiso calc U . R 1.0 . .
C C57 0.1127(14) 0.8648(13) 0.3643(14) 0.082(7) Uani d . . . 1.0 . .
H H57A 0.1724 0.8579 0.404 0.099 Uiso calc U . R 1.0 . .
H H57B 0.0728 0.8881 0.3916 0.099 Uiso calc U . R 1.0 . .
C C58 0.1329(13) 0.9251(13) 0.3132(12) 0.073(6) Uani d . . . 1.0 . .
H H58A 0.1929 0.9701 0.3421 0.088 Uiso calc U . R 1.0 . .
H H58B 0.0803 0.9561 0.2932 0.088 Uiso calc U . R 1.0 . .
C C59 0.1412(13) 0.8578(14) 0.2438(11) 0.069(5) Uani d . . . 1.0 . .
H H59A 0.2072 0.8661 0.2456 0.082 Uiso calc U . R 1.0 . .
H H59B 0.098 0.8631 0.1916 0.082 Uiso calc U . R 1.0 . .
C C60 0.1077(14) 0.7631(14) 0.2649(10) 0.069(6) Uani d . . . 1.0 . .
H H60A 0.0661 0.7182 0.2164 0.082 Uiso calc U . R 1.0 . .
H H60B 0.1634 0.7393 0.2927 0.082 Uiso calc U . R 1.0 . .
C C61 0.8790(18) 0.3855(16) 0.3058(14) 0.095(8) Uani d . . . 1.0 . .
H H61A 0.8795 0.3804 0.252 0.114 Uiso calc U . R 1.0 . .
H H61B 0.8909 0.4497 0.3302 0.114 Uiso calc U . R 1.0 . .
C C62 0.9476(16) 0.3477(19) 0.3494(17) 0.116(10) Uani d . . . 1.0 . .
H H62 1.0059 0.3415 0.3438 0.139 Uiso calc U . R 1.0 . .
C C63 0.9085(16) 0.3170(16) 0.4110(14) 0.090(5) Uani d U . . 1.0 . .
H H63A 0.929 0.2621 0.425 0.108 Uiso calc U . R 1.0 . .
H H63B 0.9303 0.3645 0.4596 0.108 Uiso calc U . R 1.0 . .
C C64 0.8029(15) 0.2996(15) 0.3693(12) 0.082(5) Uani d U . . 1.0 . .
H H64A 0.7754 0.2346 0.3525 0.098 Uiso calc U . R 1.0 . .
H H64B 0.7732 0.3272 0.4041 0.098 Uiso calc U . R 1.0 . .
C C65 0.9149(14) 0.4208(14) 0.0229(12) 0.067(4) Uani d U . . 1.0 . .
C C66 0.8565(15) 0.4828(14) 0.0145(13) 0.078(4) Uani d U . . 1.0 . .
H H66 0.8127 0.4829 -0.0363 0.093 Uiso calc U . R 1.0 . .
C C67 0.8619(16) 0.5444(16) 0.0795(14) 0.087(4) Uani d U . . 1.0 . .
H H67 0.8201 0.5847 0.073 0.105 Uiso calc U . R 1.0 . .
C C68 0.9267(17) 0.5478(16) 0.1529(14) 0.090(4) Uani d U . . 1.0 . .
H H68 0.9296 0.5911 0.1965 0.108 Uiso calc U . R 1.0 . .
C C69 0.9868(17) 0.4908(16) 0.1649(14) 0.090(4) Uani d U . . 1.0 . .
H H69 1.0307 0.4926 0.2162 0.108 Uiso calc U . R 1.0 . .
C C70 0.9821(15) 0.4279(14) 0.0979(12) 0.078(4) Uani d U . . 1.0 . .
H H70 1.0262 0.3898 0.1047 0.094 Uiso calc U . R 1.0 . .
C C71 0.9100(17) 0.3565(15) -0.0481(13) 0.092(6) Uani d U . . 1.0 . .
H H71A 0.9737 0.3617 -0.05 0.138 Uiso calc U . R 1.0 . .
H H71B 0.8669 0.3704 -0.0957 0.138 Uiso calc U . R 1.0 . .
H H71C 0.8864 0.2954 -0.0451 0.138 Uiso calc U . R 1.0 . .
C C72 0.119(2) 0.212(2) 0.0863(19) 0.124(5) Uani d U . . 1.0 . .
C C73 0.041(2) 0.148(2) 0.0354(19) 0.121(6) Uani d U . . 1.0 . .
H H73 0.0192 0.1447 -0.0198 0.145 Uiso calc U . R 1.0 . .
C C74 -0.002(2) 0.091(2) 0.0667(19) 0.126(6) Uani d U . . 1.0 . .
H H74 -0.0568 0.0473 0.0311 0.151 Uiso calc U . R 1.0 . .
C C75 0.024(2) 0.090(2) 0.1449(19) 0.129(6) Uani d U . . 1.0 . .
H H75 -0.0093 0.0469 0.163 0.155 Uiso calc U . R 1.0 . .
C C76 0.103(2) 0.153(2) 0.196(2) 0.135(6) Uani d U . . 1.0 . .
H H76 0.1248 0.1561 0.2511 0.162 Uiso calc U . R 1.0 . .
C C77 0.150(2) 0.215(2) 0.1651(19) 0.134(6) Uani d U . . 1.0 . .
H H77 0.2037 0.2598 0.1999 0.16 Uiso calc U . R 1.0 . .
C C78 0.168(2) 0.2738(18) 0.0565(16) 0.116(7) Uani d U . . 1.0 . .
H H78A 0.1481 0.331 0.0635 0.174 Uiso calc U . R 1.0 . .
H H78B 0.1522 0.2502 0.0003 0.174 Uiso calc U . R 1.0 . .
H H78C 0.2364 0.2829 0.0851 0.174 Uiso calc U . R 1.0 . .
Cu Cu1 0.68641(13) 0.79270(11) 0.30940(10) 0.0389(4) Uani d U . . 1.0 . .
O O11 0.581(3) 0.796(3) 0.713(2) 0.119(6) Uani d U P D 0.497(17) A 1
C C80 0.564(4) 0.841(3) 0.781(3) 0.118(6) Uani d U P D 0.497(17) A 1
H H80A 0.623 0.8835 0.8174 0.142 Uiso calc U P R 0.497(17) A 1
H H80B 0.5138 0.8744 0.7627 0.142 Uiso calc U P R 0.497(17) A 1
C C81 0.536(5) 0.776(3) 0.820(3) 0.119(6) Uani d U P D 0.497(17) A 1
H H81A 0.4811 0.7889 0.8336 0.142 Uiso calc U P R 0.497(17) A 1
H H81B 0.589 0.7762 0.8695 0.142 Uiso calc U P R 0.497(17) A 1
C C82 0.508(4) 0.685(3) 0.760(3) 0.119(6) Uani d U P D 0.497(17) A 1
H H82A 0.5578 0.65 0.776 0.143 Uiso calc U P R 0.497(17) A 1
H H82B 0.4471 0.6494 0.7572 0.143 Uiso calc U P R 0.497(17) A 1
C C83 0.499(4) 0.705(3) 0.688(3) 0.119(6) Uani d U P D 0.497(17) A 1
H H83A 0.4346 0.7158 0.6607 0.143 Uiso calc U P R 0.497(17) A 1
H H83B 0.5104 0.6561 0.6535 0.143 Uiso calc U P R 0.497(17) A 1
O O11A 0.518(3) 0.800(3) 0.701(2) 0.120(6) Uani d U P D 0.503(17) A 2
C C80A 0.455(3) 0.742(4) 0.724(3) 0.120(6) Uani d U P D 0.503(17) A 2
H H80C 0.404 0.7716 0.7283 0.144 Uiso calc U P R 0.503(17) A 2
H H80D 0.4251 0.6867 0.6814 0.144 Uiso calc U P R 0.503(17) A 2
C C81A 0.501(3) 0.717(4) 0.796(3) 0.121(6) Uani d U P D 0.503(17) A 2
H H81C 0.4789 0.6522 0.7917 0.145 Uiso calc U P R 0.503(17) A 2
H H81D 0.4881 0.7514 0.8394 0.145 Uiso calc U P R 0.503(17) A 2
C C82A 0.608(3) 0.739(4) 0.810(3) 0.119(6) Uani d U P D 0.503(17) A 2
H H82C 0.6462 0.7637 0.8665 0.143 Uiso calc U P R 0.503(17) A 2
H H82D 0.6284 0.6846 0.7927 0.143 Uiso calc U P R 0.503(17) A 2
C C83A 0.623(3) 0.802(4) 0.767(4) 0.118(6) Uani d U P D 0.503(17) A 2
H H83C 0.6668 0.786 0.7413 0.142 Uiso calc U P R 0.503(17) A 2
H H83D 0.6507 0.8618 0.8024 0.142 Uiso calc U P R 0.503(17) A 2
F F1 0.6744(7) 0.2127(6) 0.7906(6) 0.063(3) Uani d . . . 1.0 . .
F F2 0.6002(8) 0.2830(6) 0.6989(5) 0.064(3) Uani d . . . 1.0 . .
F F3 0.5159(8) 0.1866(7) 0.7406(6) 0.080(3) Uani d . . . 1.0 . .
F F4 0.5234(7) 0.3359(7) 0.7740(6) 0.074(3) Uani d . . . 1.0 . .
F F5 0.5955(8) 0.2629(6) 0.8666(5) 0.063(3) Uani d . . . 1.0 . .
F F6 0.6802(7) 0.3608(6) 0.8253(5) 0.060(3) Uani d . . . 1.0 . .
I I1 0.91050(7) 0.68751(7) 0.36305(6) 0.0464(3) Uani d . . . 1.0 . .
I I2 0.86680(8) 0.83977(7) 0.17946(6) 0.0499(3) Uani d . . . 1.0 . .
I I3 0.91175(8) 1.00312(8) 0.40250(6) 0.0551(3) Uani d . . . 1.0 . .
I I4 0.86868(7) 0.81938(7) 0.56709(6) 0.0467(3) Uani d . . . 1.0 . .
N N1 0.6882(8) 0.6680(7) 0.2779(6) 0.033(3) Uani d . . . 1.0 . .
N N2 0.6552(8) 0.7723(7) 0.1676(6) 0.035(3) Uani d . . . 1.0 . .
N N3 0.6896(8) 0.9171(7) 0.3463(7) 0.034(3) Uani d . . . 1.0 . .
N N4 0.6604(8) 0.7974(7) 0.4367(6) 0.034(3) Uani d . . . 1.0 . .
O O1 0.6857(8) 0.4137(7) 0.5190(6) 0.048(3) Uani d U . . 1.0 . .
O O2 0.8437(7) 0.4627(7) 0.5533(6) 0.046(3) Uani d U . . 1.0 . .
O O3 0.5796(8) 1.0110(8) -0.0925(7) 0.063(3) Uani d U . . 1.0 . .
O O4 0.7356(8) 1.0309(7) -0.0460(6) 0.054(3) Uani d U . . 1.0 . .
O O5 0.6753(8) 1.1642(7) 0.0967(6) 0.054(3) Uani d U . . 1.0 . .
O O6 0.8339(8) 1.1814(7) 0.1617(6) 0.053(3) Uani d U . . 1.0 . .
O O7 0.5710(8) 0.5192(8) 0.6372(7) 0.059(3) Uani d U . . 1.0 . .
O O8 0.7282(8) 0.5642(7) 0.6958(6) 0.054(3) Uani d U . . 1.0 . .
O O9 0.0627(10) 0.7820(10) 0.3089(9) 0.084(4) Uani d U . . 1.0 . .
O O10 0.7875(13) 0.3394(12) 0.3019(10) 0.109(5) Uani d U . . 1.0 . .
P P1 0.5985(3) 0.2731(2) 0.7832(2) 0.0378(9) Uani d . . . 1.0 . .

loop_
_atom_site_aniso_label
_atom_site_aniso_U_11
_atom_site_aniso_U_22
_atom_site_aniso_U_33
_atom_site_aniso_U_12
_atom_site_aniso_U_13
_atom_site_aniso_U_23
C1 0.046(9) 0.017(6) 0.028(7) 0.010(6) 0.012(6) 0.009(5)
C2 0.036(8) 0.034(7) 0.029(7) 0.015(6) 0.019(6) 0.015(6)
C3 0.051(9) 0.032(8) 0.031(7) 0.015(7) 0.014(7) 0.018(6)
C4 0.052(9) 0.028(7) 0.030(7) 0.012(7) 0.014(7) 0.016(6)
C5 0.054(9) 0.018(7) 0.035(8) 0.005(6) 0.019(7) 0.011(6)
C6 0.036(8) 0.028(7) 0.037(8) 0.007(6) 0.010(6) 0.009(6)
C7 0.050(9) 0.027(7) 0.045(9) 0.014(7) 0.019(7) 0.015(7)
C8 0.068(12) 0.073(12) 0.044(10) 0.029(10) 0.009(9) 0.031(9)
C9 0.041(8) 0.029(7) 0.029(8) 0.011(6) 0.013(6) 0.014(6)
C10 0.047(9) 0.027(7) 0.030(7) 0.015(6) 0.007(6) 0.007(6)
C11 0.057(10) 0.029(8) 0.047(9) 0.013(7) 0.022(8) 0.009(7)
C12 0.060(10) 0.035(8) 0.035(8) 0.022(7) 0.013(7) 0.002(7)
C13 0.055(10) 0.037(9) 0.052(10) 0.009(8) 0.014(8) 0.003(8)
C14 0.051(9) 0.045(9) 0.034(8) 0.017(7) 0.020(7) 0.003(7)
C15 0.047(9) 0.041(9) 0.028(8) 0.007(7) 0.015(7) 0.002(6)
C16 0.067(11) 0.056(10) 0.031(8) 0.019(8) 0.024(8) 0.020(7)
C17 0.055(9) 0.046(9) 0.016(7) 0.019(7) 0.010(6) 0.005(6)
C18 0.052(9) 0.022(7) 0.027(7) 0.012(6) 0.020(6) 0.006(5)
C19 0.037(8) 0.026(8) 0.034(8) 0.004(6) 0.010(6) 0.011(6)
C20 0.038(8) 0.027(7) 0.036(8) 0.008(6) 0.009(6) 0.002(6)
C21 0.064(10) 0.029(8) 0.026(7) 0.002(7) 0.025(7) 0.006(6)
C22 0.059(10) 0.035(8) 0.034(8) 0.020(7) 0.014(7) 0.023(7)
C23 0.049(9) 0.038(8) 0.037(8) 0.007(7) 0.018(7) 0.019(7)
C24 0.047(9) 0.039(8) 0.034(8) 0.022(7) 0.015(7) 0.023(7)
C25 0.042(8) 0.033(8) 0.032(8) 0.018(7) 0.005(6) 0.013(6)
C26 0.053(9) 0.029(7) 0.037(8) 0.017(7) 0.020(7) 0.019(6)
C27 0.059(11) 0.053(10) 0.042(9) 0.010(8) 0.021(8) 0.024(8)
C28 0.071(13) 0.100(16) 0.076(14) -0.003(12) 0.011(11) 0.064(13)
C29 0.037(8) 0.028(7) 0.028(7) 0.013(6) 0.009(6) 0.014(6)
C30 0.047(9) 0.040(8) 0.032(8) 0.015(7) 0.008(7) 0.014(7)
C31 0.037(8) 0.031(8) 0.042(8) 0.001(6) 0.012(7) 0.017(6)
C32 0.057(10) 0.031(8) 0.038(8) 0.005(7) 0.023(7) 0.015(6)
C33 0.055(10) 0.037(8) 0.037(8) 0.020(7) 0.017(7) 0.024(7)
C34 0.040(8) 0.032(8) 0.046(9) 0.004(6) 0.014(7) 0.021(7)
C35 0.069(12) 0.044(9) 0.037(9) 0.020(8) 0.024(8) 0.021(7)
C36 0.117(19) 0.067(14) 0.13(2) 0.024(13) 0.081(16) 0.065(14)
C37 0.045(8) 0.023(7) 0.026(7) 0.005(6) 0.012(6) 0.006(6)
C38 0.042(8) 0.025(7) 0.037(8) 0.017(6) 0.023(7) 0.012(6)
C39 0.045(9) 0.030(8) 0.037(8) 0.006(6) 0.008(7) 0.006(6)
C40 0.049(9) 0.036(8) 0.045(9) 0.012(7) 0.013(7) 0.013(7)
C41 0.050(10) 0.038(9) 0.055(10) 0.017(7) 0.021(8) 0.011(7)
C42 0.042(9) 0.035(8) 0.038(8) 0.016(7) 0.013(7) 0.010(7)
C43 0.045(9) 0.041(9) 0.046(9) 0.013(7) 0.014(7) -0.009(7)
C44 0.050(9) 0.048(9) 0.031(8) 0.011(7) 0.019(7) 0.007(7)
C45 0.048(9) 0.037(8) 0.032(8) 0.001(7) 0.018(7) 0.011(6)
C46 0.039(8) 0.039(8) 0.019(6) 0.009(6) 0.006(6) 0.013(6)
C47 0.036(8) 0.033(8) 0.027(7) 0.009(6) 0.017(6) 0.009(6)
C48 0.033(8) 0.027(7) 0.046(9) 0.007(6) 0.012(7) 0.008(6)
C49 0.064(10) 0.022(7) 0.030(7) 0.020(7) 0.026(7) 0.014(6)
C50 0.048(9) 0.034(8) 0.043(9) 0.015(7) 0.017(7) 0.017(7)
C51 0.060(10) 0.023(7) 0.053(9) 0.019(7) 0.031(8) 0.026(7)
C52 0.052(10) 0.030(8) 0.042(9) 0.004(7) 0.015(7) 0.016(7)
C53 0.046(9) 0.031(8) 0.029(7) 0.000(6) 0.015(7) 0.011(6)
C54 0.063(10) 0.032(8) 0.033(8) 0.012(7) 0.020(7) 0.015(6)
C55 0.038(9) 0.036(8) 0.045(9) -0.004(7) 0.019(7) 0.012(7)
C56 0.074(13) 0.069(12) 0.061(11) 0.011(10) 0.009(10) 0.049(10)
C57 0.053(12) 0.075(14) 0.115(18) -0.008(10) 0.055(12) -0.029(13)
C58 0.048(11) 0.060(12) 0.087(15) 0.004(9) 0.002(10) 0.006(11)
C59 0.052(11) 0.102(16) 0.063(12) 0.025(11) 0.025(9) 0.031(12)
C60 0.074(13) 0.091(15) 0.048(10) 0.063(12) 0.013(9) 0.017(10)
C61 0.101(19) 0.094(18) 0.094(18) 0.002(15) 0.060(16) -0.006(14)
C62 0.048(13) 0.14(2) 0.13(2) 0.035(15) -0.003(14) 0.007(19)
C63 0.093(8) 0.092(8) 0.080(8) 0.035(7) 0.023(7) 0.016(7)
C64 0.087(8) 0.082(8) 0.076(8) 0.028(7) 0.028(6) 0.015(6)
C65 0.072(6) 0.072(6) 0.065(6) 0.009(5) 0.038(5) 0.017(5)
C66 0.077(6) 0.081(7) 0.077(6) 0.013(5) 0.035(5) 0.015(6)
C67 0.084(7) 0.091(7) 0.089(7) 0.013(6) 0.040(6) 0.011(6)
C68 0.095(7) 0.094(7) 0.084(7) 0.007(6) 0.047(6) 0.008(6)
C69 0.096(7) 0.091(7) 0.079(6) 0.004(6) 0.034(6) 0.022(6)
C70 0.084(6) 0.080(7) 0.072(6) 0.005(6) 0.035(5) 0.020(5)
C71 0.094(11) 0.092(11) 0.082(11) -0.001(10) 0.040(9) 0.004(9)
C72 0.129(7) 0.123(8) 0.121(7) 0.021(6) 0.052(6) 0.026(6)
C73 0.124(8) 0.118(8) 0.122(8) 0.023(6) 0.048(6) 0.028(6)
C74 0.127(8) 0.122(8) 0.126(8) 0.022(6) 0.046(6) 0.027(6)
C75 0.132(8) 0.127(8) 0.126(8) 0.017(6) 0.050(6) 0.031(6)
C76 0.141(8) 0.135(8) 0.126(8) 0.013(6) 0.052(6) 0.030(6)
C77 0.140(8) 0.134(8) 0.125(8) 0.016(6) 0.052(6) 0.028(6)
C78 0.124(13) 0.120(13) 0.124(13) 0.020(11) 0.074(10) 0.027(11)
Cu1 0.0528(11) 0.0248(9) 0.0398(10) 0.0113(8) 0.0158(9) 0.0100(7)
O11 0.120(7) 0.120(7) 0.118(7) 0.024(4) 0.046(4) 0.026(4)
C80 0.120(7) 0.118(7) 0.117(7) 0.024(5) 0.045(5) 0.027(5)
C81 0.121(7) 0.118(7) 0.117(7) 0.022(5) 0.045(5) 0.027(5)
C82 0.121(7) 0.119(7) 0.118(7) 0.021(5) 0.046(5) 0.027(5)
C83 0.120(7) 0.120(7) 0.118(7) 0.023(5) 0.046(5) 0.026(5)
O11A 0.121(7) 0.120(7) 0.119(7) 0.024(4) 0.044(4) 0.027(4)
C80A 0.120(7) 0.120(7) 0.119(7) 0.023(5) 0.044(5) 0.026(5)
C81A 0.122(7) 0.120(8) 0.119(7) 0.022(5) 0.045(5) 0.027(5)
C82A 0.120(7) 0.119(7) 0.117(7) 0.023(5) 0.044(5) 0.028(5)
C83A 0.120(7) 0.119(7) 0.117(7) 0.024(5) 0.044(5) 0.028(5)
F1 0.093(8) 0.052(6) 0.058(6) 0.040(5) 0.032(5) 0.023(5)
F2 0.103(8) 0.056(6) 0.041(5) 0.022(6) 0.030(5) 0.020(5)
F3 0.076(7) 0.066(7) 0.078(7) -0.019(6) 0.034(6) -0.018(6)
F4 0.067(7) 0.085(8) 0.060(6) 0.050(6) 0.004(5) -0.001(6)
F5 0.099(8) 0.054(6) 0.050(6) 0.009(5) 0.043(6) 0.018(5)
F6 0.082(7) 0.035(5) 0.053(6) -0.007(5) 0.026(5) 0.001(4)
I1 0.0450(6) 0.0534(6) 0.0437(6) 0.0078(5) 0.0165(5) 0.0218(5)
I2 0.0494(6) 0.0513(6) 0.0489(6) 0.0154(5) 0.0106(5) 0.0250(5)
I3 0.0421(6) 0.0730(8) 0.0473(6) 0.0069(5) 0.0076(5) 0.0311(6)
I4 0.0482(6) 0.0410(6) 0.0534(6) 0.0052(5) 0.0197(5) 0.0202(5)
N1 0.039(7) 0.032(6) 0.032(6) 0.011(5) 0.010(5) 0.017(5)
N2 0.051(8) 0.033(7) 0.031(6) 0.019(6) 0.020(6) 0.015(5)
N3 0.032(6) 0.030(6) 0.038(7) 0.007(5) 0.005(5) 0.022(5)
N4 0.048(7) 0.022(6) 0.031(6) 0.004(5) 0.012(5) 0.011(5)
O1 0.060(6) 0.044(5) 0.047(5) 0.010(5) 0.022(5) 0.026(4)
O2 0.055(5) 0.047(4) 0.036(4) 0.005(3) 0.012(3) 0.029(3)
O3 0.058(6) 0.072(7) 0.060(6) 0.010(5) 0.014(5) 0.041(5)
O4 0.059(5) 0.056(5) 0.053(4) 0.010(4) 0.020(4) 0.030(4)
O5 0.070(6) 0.045(6) 0.049(6) 0.016(5) 0.018(5) 0.025(5)
O6 0.061(5) 0.057(5) 0.051(4) 0.011(4) 0.027(4) 0.029(4)
O7 0.056(6) 0.060(6) 0.065(6) 0.005(5) 0.021(5) 0.035(5)
O8 0.057(5) 0.050(4) 0.053(4) 0.006(4) 0.013(4) 0.027(4)
O9 0.085(6) 0.081(6) 0.085(6) 0.011(4) 0.031(4) 0.023(4)
O10 0.108(7) 0.108(7) 0.111(7) 0.028(5) 0.034(5) 0.031(5)
P1 0.053(2) 0.030(2) 0.034(2) 0.0112(17) 0.0182(18) 0.0100(16)

loop_
_atom_type_symbol
_atom_type_description
_atom_type_scat_dispersion_real
_atom_type_scat_dispersion_imag
_atom_type_scat_source
C C 0.0033 0.0016 'International Tables Vol C Tables 4.2.6.8 and 6.1.1.4'
H H 0.0000 0.0000 'International Tables Vol C Tables 4.2.6.8 and 6.1.1.4'
N N 0.0061 0.0033 'International Tables Vol C Tables 4.2.6.8 and 6.1.1.4'
O O 0.0106 0.0060 'International Tables Vol C Tables 4.2.6.8 and 6.1.1.4'
F F 0.0171 0.0103 'International Tables Vol C Tables 4.2.6.8 and 6.1.1.4'
P P 0.1023 0.0942 'International Tables Vol C Tables 4.2.6.8 and 6.1.1.4'
Cu Cu 0.3201 1.2651 'International Tables Vol C Tables 4.2.6.8 and 6.1.1.4'
I I -0.4742 1.8119 'International Tables Vol C Tables 4.2.6.8 and 6.1.1.4'

loop_
_geom_angle_atom_site_label_1
_geom_angle_atom_site_label_2
_geom_angle_atom_site_label_3
_geom_angle
C2 C1 C6 123.0(12)
C2 C1 N1 118.7(12)
C6 C1 N1 118.1(12)
C1 C2 C3 117.3(12)
C1 C2 I1 121.0(9)
C3 C2 I1 121.5(10)
C4 C3 C2 119.5(13)
C5 C4 C3 121.4(12)
C5 C4 C7 117.1(13)
C3 C4 C7 121.5(13)
C4 C5 C6 120.1(13)
C1 C6 C5 118.5(13)
O1 C7 O2 125.4(13)
O1 C7 C4 122.9(14)
O2 C7 C4 111.7(12)
N1 C9 C10 133.5(12)
N1 C9 C19 117.4(11)
C10 C9 C19 108.5(11)
C11 C10 C20 120.3(13)
C11 C10 C9 134.2(13)
C20 C10 C9 105.4(11)
C10 C11 C12 116.8(14)
C13 C12 C11 123.6(14)
C12 C13 C14 120.4(14)
C13 C14 C20 116.2(13)
C13 C14 C15 127.5(14)
C20 C14 C15 116.3(14)
C14 C15 C16 121.7(14)
C15 C16 C17 119.7(13)
C18 C17 C16 119.2(13)
C17 C18 C20 119.9(12)
C17 C18 C19 132.6(12)
C20 C18 C19 107.5(11)
N2 C19 C18 134.1(12)
N2 C19 C9 121.3(12)
C18 C19 C9 104.5(11)
C18 C20 C14 123.3(13)
C18 C20 C10 114.0(12)
C14 C20 C10 122.6(13)
C26 C21 C22 119.7(12)
C26 C21 N2 121.2(13)
C22 C21 N2 119.1(13)
C23 C22 C21 119.7(13)
C23 C22 I2 121.1(12)
C21 C22 I2 119.2(10)
C24 C23 C22 120.5(14)
C23 C24 C25 120.0(12)
C23 C24 C27 121.7(14)
C25 C24 C27 118.4(13)
C26 C25 C24 120.8(13)
C25 C26 C21 119.5(14)
O3 C27 O4 121.2(14)
O3 C27 C24 125.9(15)
O4 C27 C24 112.9(14)
C30 C29 C34 120.3(12)
C30 C29 N3 119.7(11)
C34 C29 N3 120.0(12)
C29 C30 C31 120.6(13)
C29 C30 I3 120.5(10)
C31 C30 I3 118.9(11)
C30 C31 C32 118.6(13)
C33 C32 C31 121.7(12)
C33 C32 C35 117.5(13)
C31 C32 C35 120.8(14)
C32 C33 C34 118.0(13)
C29 C34 C33 120.8(13)
O5 C35 O6 125.5(13)
O5 C35 C32 121.8(15)
O6 C35 C32 112.7(13)
N3 C37 C38 132.7(12)
N3 C37 C47 118.2(11)
C38 C37 C47 109.0(11)
C39 C38 C48 120.3(12)
C39 C38 C37 135.2(12)
C48 C38 C37 104.5(11)
C38 C39 C40 117.2(13)
C41 C40 C39 122.0(14)
C40 C41 C42 121.2(14)
C41 C42 C48 117.5(13)
C41 C42 C43 126.8(14)
C48 C42 C43 115.7(13)
C44 C43 C42 119.0(13)
C43 C44 C45 124.5(14)
C46 C45 C44 117.4(13)
C45 C46 C48 120.1(13)
C45 C46 C47 134.3(13)
C48 C46 C47 105.6(11)
N4 C47 C46 133.3(12)
N4 C47 C37 120.8(11)
C46 C47 C37 105.9(11)
C46 C48 C42 123.3(13)
C46 C48 C38 115.0(12)
C42 C48 C38 121.7(12)
C50 C49 N4 121.3(13)
C50 C49 C54 118.3(12)
N4 C49 C54 120.3(13)
C49 C50 C51 121.8(14)
C49 C50 I4 118.9(10)
C51 C50 I4 119.3(11)
C52 C51 C50 119.0(14)
C53 C52 C51 120.0(13)
C53 C52 C55 119.8(13)
C51 C52 C55 120.2(13)
C54 C53 C52 121.7(14)
C53 C54 C49 119.3(14)
O7 C55 O8 124.4(14)
O7 C55 C52 122.3(14)
O8 C55 C52 113.3(12)
O9 C57 C58 102.9(17)
C57 C58 C59 102.8(15)
C58 C59 C60 99.8(14)
O9 C60 C59 104.6(15)
C62 C61 O10 109.(2)
C61 C62 C63 104.(2)
C64 C63 C62 103.5(18)
O10 C64 C63 105.7(19)
C70 C65 C66 117.(2)
C70 C65 C71 123.(2)
C66 C65 C71 120.(2)
C67 C66 C65 121.(2)
C68 C67 C66 121.(2)
C69 C68 C67 121.(2)
C68 C69 C70 118.(2)
C65 C70 C69 122.(2)
C77 C72 C73 120.(3)
C77 C72 C78 120.(3)
C73 C72 C78 120.(3)
C74 C73 C72 118.(3)
C73 C74 C75 126.(3)
C74 C75 C76 117.(3)
C75 C76 C77 119.(3)
C72 C77 C76 121.(3)
N3 Cu1 N1 176.9(5)
N3 Cu1 N2 106.1(4)
N1 Cu1 N2 76.5(4)
C80 O11 C83 98.(3)
C81 C80 O11 110.(4)
C80 C81 C82 104.(3)
C83 C82 C81 107.(4)
C82 C83 O11 102.(4)
C80A O11A C83A 102.(3)
C81A C80A O11A 114.(4)
C80A C81A C82A 104.(3)
C83A C82A C81A 109.(4)
C82A C83A O11A 107.(4)
C9 N1 C1 118.2(11)
C9 N1 Cu1 120.8(9)
C1 N1 Cu1 120.5(8)
C19 N2 C21 120.3(11)
C19 N2 Cu1 103.1(8)
C21 N2 Cu1 136.4(9)
C37 N3 C29 118.6(11)
C37 N3 Cu1 122.2(9)
C29 N3 Cu1 118.4(9)
C47 N4 C49 118.3(11)
C7 O2 C8 113.3(12)
C27 O4 C28 116.2(13)
C35 O6 C36 115.5(14)
C55 O8 C56 114.7(12)
C60 O9 C57 109.4(16)
C64 O10 C61 108.3(18)
F1 P1 F3 89.6(6)
F1 P1 F6 91.2(6)
F3 P1 F6 179.1(7)
F1 P1 F5 91.5(5)
F3 P1 F5 90.7(6)
F6 P1 F5 89.7(5)
F1 P1 F4 178.0(6)
F3 P1 F4 91.4(6)
F6 P1 F4 87.8(6)
F5 P1 F4 90.2(6)
F1 P1 F2 88.9(5)
F3 P1 F2 88.8(6)
F6 P1 F2 90.8(5)
F5 P1 F2 179.3(6)
F4 P1 F2 89.4(6)

loop_
_geom_bond_atom_site_label_1
_geom_bond_atom_site_label_2
_geom_bond_distance
C1 C2 1.366(18)
C1 C6 1.369(18)
C1 N1 1.446(15)
C2 C3 1.431(17)
C2 I1 2.065(13)
C3 C4 1.365(19)
C4 C5 1.36(2)
C4 C7 1.538(18)
C5 C6 1.394(18)
C7 O1 1.186(17)
C7 O2 1.354(17)
C8 O2 1.418(17)
C9 N1 1.288(16)
C9 C10 1.458(18)
C9 C19 1.510(17)
C10 C11 1.373(18)
C10 C20 1.411(19)
C11 C12 1.391(19)
C12 C13 1.38(2)
C13 C14 1.39(2)
C14 C20 1.398(19)
C14 C15 1.399(19)
C15 C16 1.41(2)
C16 C17 1.41(2)
C17 C18 1.380(17)
C18 C20 1.385(18)
C18 C19 1.484(18)
C19 N2 1.253(16)
C21 C26 1.39(2)
C21 C22 1.41(2)
C21 N2 1.418(16)
C22 C23 1.382(18)
C22 I2 2.101(14)
C23 C24 1.371(19)
C24 C25 1.39(2)
C24 C27 1.472(19)
C25 C26 1.380(18)
C27 O3 1.188(18)
C27 O4 1.335(19)
C28 O4 1.451(18)
C29 C30 1.37(2)
C29 C34 1.378(18)
C29 N3 1.438(15)
C30 C31 1.383(18)
C30 I3 2.103(14)
C31 C32 1.39(2)
C32 C33 1.39(2)
C32 C35 1.514(19)
C33 C34 1.390(18)
C35 O5 1.224(18)
C35 O6 1.322(19)
C36 O6 1.464(19)
C37 N3 1.305(17)
C37 C38 1.442(18)
C37 C47 1.490(17)
C38 C39 1.375(18)
C38 C48 1.412(19)
C39 C40 1.45(2)
C40 C41 1.36(2)
C41 C42 1.39(2)
C42 C48 1.411(19)
C42 C43 1.43(2)
C43 C44 1.37(2)
C44 C45 1.38(2)
C45 C46 1.377(18)
C46 C48 1.390(18)
C46 C47 1.473(18)
C47 N4 1.298(16)
C49 C50 1.38(2)
C49 N4 1.415(15)
C49 C54 1.43(2)
C50 C51 1.392(18)
C50 I4 2.114(15)
C51 C52 1.39(2)
C52 C53 1.38(2)
C52 C55 1.485(19)
C53 C54 1.371(18)
C55 O7 1.192(16)
C55 O8 1.322(18)
C56 O8 1.444(17)
C57 O9 1.43(2)
C57 C58 1.50(3)
C58 C59 1.58(3)
C59 C60 1.63(3)
C60 O9 1.27(2)
C61 C62 1.36(3)
C61 O10 1.45(3)
C62 C63 1.56(4)
C63 C64 1.50(3)
C64 O10 1.44(2)
C65 C70 1.39(3)
C65 C66 1.40(3)
C65 C71 1.50(3)
C66 C67 1.39(3)
C67 C68 1.37(3)
C68 C69 1.35(3)
C69 C70 1.43(3)
C72 C77 1.36(4)
C72 C73 1.37(4)
C72 C78 1.42(4)
C73 C74 1.35(4)
C74 C75 1.37(4)
C75 C76 1.38(4)
C76 C77 1.42(4)
Cu1 N3 1.931(11)
Cu1 N1 1.938(11)
Cu1 N2 2.463(11)
O11 C80 1.46(5)
O11 C83 1.64(5)
C80 C81 1.43(5)
C81 C82 1.56(5)
C82 C83 1.38(5)
O11A C80A 1.44(5)
O11A C83A 1.64(5)
C80A C81A 1.42(5)
C81A C82A 1.55(5)
C82A C83A 1.37(5)
F1 P1 1.580(9)
F2 P1 1.602(9)
F3 P1 1.585(10)
F4 P1 1.596(9)
F5 P1 1.592(9)
F6 P1 1.590(9)
